data_7118516
loop_
_publ_author_name
'Gupta, Suraj K.'
'Choudhury, Joyanta'

_publ_section_title
;
 A remote coordination booster enhances the catalytic efficiency by
 accelerating the generation of an active catalyst.
;
_journal_issue 16
_journal_name_full 'Chemical communications (Cambridge, England)'
_journal_page_first 3384
_journal_page_last 3387
_journal_paper_doi 10.1039/c6cc00157b
_journal_volume 52
_journal_year 2016
_chemical_formula_sum 'C55 H46 F21 N14 O3 P3 Ru2 S'
_chemical_formula_weight 1677.17
_chemical_name_systematic
;
 ?
;
_space_group_crystal_system triclinic
_space_group_IT_number 2
_space_group_name_Hall '-P 1'
_space_group_name_H-M_alt 'P -1'
_symmetry_space_group_name_Hall '-P 1'
_symmetry_space_group_name_H-M 'P -1'
_atom_sites_solution_hydrogens geom
_audit_creation_method SHELXL-2014
_audit_update_record
;
2016-01-06 deposited with the CCDC.
2016-01-20 downloaded from the CCDC.
;
_cell_angle_alpha 81.692(4)
_cell_angle_beta 84.839(4)
_cell_angle_gamma 78.866(4)
_cell_formula_units_Z 2
_cell_length_a 8.7665(7)
_cell_length_b 12.4009(11)
_cell_length_c 37.660(3)
_cell_measurement_reflns_used 123575
_cell_measurement_temperature 140(2)
_cell_measurement_theta_max 25.112
_cell_measurement_theta_min 2.373
_cell_volume 3966.8(6)
_computing_structure_refinement 'SHELXL-2014 (Sheldrick, 2014)'
_diffrn_ambient_temperature 140(2)
_diffrn_measured_fraction_theta_full 0.981
_diffrn_measured_fraction_theta_max 0.996
_diffrn_measurement_device_type 'Bruker APEX-II CCD'
_diffrn_radiation_type MoK\a
_diffrn_radiation_wavelength 0.71073
_diffrn_reflns_av_R_equivalents 0.1366
_diffrn_reflns_av_unetI/netI 0.0720
_diffrn_reflns_laue_measured_fraction_full 0.981
_diffrn_reflns_laue_measured_fraction_max 0.996
_diffrn_reflns_limit_h_max 10
_diffrn_reflns_limit_h_min -10
_diffrn_reflns_limit_k_max 14
_diffrn_reflns_limit_k_min -14
_diffrn_reflns_limit_l_max 44
_diffrn_reflns_limit_l_min -44
_diffrn_reflns_number 123575
_diffrn_reflns_point_group_measured_fraction_full 0.981
_diffrn_reflns_point_group_measured_fraction_max 0.996
_diffrn_reflns_theta_full 25.242
_diffrn_reflns_theta_max 25.112
_diffrn_reflns_theta_min 2.373
_exptl_absorpt_coefficient_mu 0.563
_exptl_absorpt_correction_T_max 0.930
_exptl_absorpt_correction_T_min 0.903
_exptl_absorpt_correction_type multi-scan
_exptl_absorpt_process_details SADABS
_exptl_crystal_colour red
_exptl_crystal_density_diffrn 1.404
_exptl_crystal_description needle
_exptl_crystal_F_000 1672
_exptl_crystal_size_max 0.24
_exptl_crystal_size_mid 0.15
_exptl_crystal_size_min 0.13
_refine_diff_density_max 1.301
_refine_diff_density_min -1.024
_refine_diff_density_rms 0.117
_refine_ls_extinction_method none
_refine_ls_goodness_of_fit_ref 1.095
_refine_ls_hydrogen_treatment constr
_refine_ls_matrix_type full
_refine_ls_number_parameters 872
_refine_ls_number_reflns 14102
_refine_ls_number_restraints 0
_refine_ls_restrained_S_all 1.095
_refine_ls_R_factor_all 0.1087
_refine_ls_R_factor_gt 0.0829
_refine_ls_shift/su_max 0.002
_refine_ls_shift/su_mean 0.000
_refine_ls_structure_factor_coef Fsqd
_refine_ls_weighting_details 'w=1/[\s^2^(Fo^2^)+(0.0645P)^2^+23.7603P] where P=(Fo^2^+2Fc^2^)/3'
_refine_ls_weighting_scheme calc
_refine_ls_wR_factor_gt 0.1851
_refine_ls_wR_factor_ref 0.1976
_reflns_Friedel_coverage 0.000
_reflns_number_gt 11267
_reflns_number_total 14102
_reflns_threshold_expression 'I > 2\s(I)'
_cod_data_source_file c6cc00157b2.cif
_cod_data_source_block complex4
_cod_depositor_comments 'Adding full bibliography for 7118515--7118516.cif.'
_cod_database_code 7118516
_shelx_space_group_comment
;
The symmetry employed for this shelxl refinement is uniquely defined
by the following loop, which should always be used as a source of
symmetry information in preference to the above space-group names.
They are only intended as comments.
;
_shelxl_version_number 2014-1

loop_
_space_group_symop_operation_xyz
'x, y, z'
'-x, -y, -z'

loop_
_atom_site_label
_atom_site_type_symbol
_atom_site_fract_x
_atom_site_fract_y
_atom_site_fract_z
_atom_site_U_iso_or_equiv
_atom_site_adp_type
_atom_site_occupancy
_atom_site_site_symmetry_order
_atom_site_calc_flag
_atom_site_refinement_flags_posn
_atom_site_refinement_flags_adp
Ru1 Ru 0.90560(5) 0.61634(4) 0.59502(2) 0.02011(14) Uani 1 1 d . .
Ru2 Ru 0.45249(7) 0.70989(7) 0.88499(2) 0.0534(2) Uani 1 1 d . .
P1 P 1.2669(2) 0.91752(14) 0.57499(5) 0.0335(4) Uani 1 1 d . .
P2 P 0.5887(3) 0.27651(19) 0.62673(8) 0.0654(7) Uani 1 1 d . .
P3 P -0.1435(3) 0.7845(3) 0.98577(7) 0.0782(9) Uani 1 1 d . .
F6 F 1.4345(5) 0.8410(3) 0.57565(12) 0.0450(10) Uani 1 1 d . .
F1 F 1.3032(5) 0.9720(4) 0.53485(12) 0.0530(12) Uani 1 1 d . .
F2 F 1.3333(5) 1.0114(3) 0.59018(13) 0.0500(11) Uani 1 1 d . .
F3 F 1.0967(5) 0.9956(4) 0.57516(12) 0.0508(11) Uani 1 1 d . .
F5 F 1.2005(5) 0.8237(4) 0.56030(13) 0.0543(12) Uani 1 1 d . .
N1 N 0.9869(5) 0.6665(4) 0.54290(12) 0.0210(11) Uani 1 1 d . .
F4 F 1.2261(6) 0.8663(4) 0.61580(12) 0.0567(12) Uani 1 1 d . .
N10 N 0.8132(6) 0.5728(4) 0.64552(15) 0.0298(12) Uani 1 1 d . .
N12 N 0.9992(6) 0.4479(5) 0.59408(14) 0.0298(12) Uani 1 1 d . .
N3 N 0.7530(6) 0.8593(4) 0.60959(13) 0.0249(11) Uani 1 1 d . .
N11 N 0.7068(6) 0.5987(4) 0.57504(14) 0.0268(12) Uani 1 1 d . .
N13 N 1.1056(6) 0.6253(4) 0.61654(13) 0.0247(11) Uani 1 1 d . .
N2 N 0.8477(5) 0.8339(4) 0.55624(12) 0.0204(10) Uani 1 1 d . .
C1 C 1.0776(7) 0.6037(6) 0.52075(16) 0.0271(14) Uani 1 1 d . .
H1 H 1.1103 0.5273 0.5289 0.032 Uiso 1 1 calc R U
N4 N 0.5097(7) 0.7401(6) 0.83330(15) 0.0484(17) Uani 1 1 d . .
F15 F -0.1967(7) 0.8234(6) 0.94614(15) 0.098(2) Uani 1 1 d . .
C5 C 0.9386(7) 0.7753(5) 0.53033(15) 0.0223(13) Uani 1 1 d . .
C6 C 0.8288(7) 0.7780(5) 0.59050(16) 0.0231(13) Uani 1 1 d . .
N5 N 0.2387(7) 0.7860(6) 0.86550(16) 0.0535(19) Uani 1 1 d . .
N6 N 0.6884(7) 0.6466(6) 0.88364(16) 0.0518(18) Uani 1 1 d . .
C45 C 1.2184(7) 0.6232(5) 0.62943(16) 0.0262(14) Uani 1 1 d . .
C9 C 0.7137(7) 0.8429(5) 0.64740(16) 0.0254(14) Uani 1 1 d . .
C8 C 0.7226(7) 0.9618(5) 0.58791(17) 0.0264(14) Uani 1 1 d . .
H8 H 0.6694 1.0299 0.5954 0.032 Uiso 1 1 calc R U
N7 N 0.4100(7) 0.5496(7) 0.88798(17) 0.056(2) Uani 1 1 d . .
N9 N 0.4750(8) 0.8562(7) 0.90273(17) 0.059(2) Uani 1 1 d . .
C50 C 0.4504(8) 0.5695(6) 0.5526(2) 0.0388(17) Uani 1 1 d . .
H50A H 0.4130 0.5082 0.5681 0.058 Uiso 1 1 calc R U
H50B H 0.4676 0.5521 0.5278 0.058 Uiso 1 1 calc R U
H50C H 0.3725 0.6375 0.5535 0.058 Uiso 1 1 calc R U
C49 C 0.5949(8) 0.5852(5) 0.56492(17) 0.0288(14) Uani 1 1 d . .
C7 C 0.7823(7) 0.9462(5) 0.55473(17) 0.0276(14) Uani 1 1 d . .
H7 H 0.7805 1.0008 0.5342 0.033 Uiso 1 1 calc R U
C14 C 0.6347(8) 0.8054(6) 0.72128(17) 0.0354(16) Uani 1 1 d . .
C3 C 1.0775(8) 0.7564(6) 0.47422(17) 0.0329(15) Uani 1 1 d . .
H3 H 1.1111 0.7868 0.4509 0.039 Uiso 1 1 calc R U
C4 C 0.9800(7) 0.8224(6) 0.49626(16) 0.0296(15) Uani 1 1 d . .
H4 H 0.9421 0.8982 0.4882 0.036 Uiso 1 1 calc R U
C10 C 0.8257(8) 0.8003(7) 0.67108(19) 0.047(2) Uani 1 1 d . .
H10 H 0.9315 0.7821 0.6625 0.057 Uiso 1 1 calc R U
C46 C 1.3631(8) 0.6209(6) 0.6455(2) 0.0385(17) Uani 1 1 d . .
H46A H 1.4246 0.6693 0.6299 0.058 Uiso 1 1 calc R U
H46B H 1.4222 0.5449 0.6483 0.058 Uiso 1 1 calc R U
H46C H 1.3405 0.6470 0.6691 0.058 Uiso 1 1 calc R U
N14 N 0.2966(8) 0.3591(6) 0.52002(19) 0.0555(19) Uani 1 1 d . .
C2 C 1.1266(7) 0.6448(6) 0.48635(17) 0.0309(15) Uani 1 1 d . .
H2 H 1.1924 0.5977 0.4713 0.037 Uiso 1 1 calc R U
N8 N 0.3929(7) 0.6783(8) 0.93690(18) 0.061(2) Uani 1 1 d . .
C51 C 0.7609(8) 0.5427(6) 0.6728(2) 0.0364(16) Uani 1 1 d . .
C16 C 0.7028(8) 0.7277(7) 0.78477(18) 0.0407(18) Uani 1 1 d . .
H16 H 0.8077 0.7038 0.7764 0.049 Uiso 1 1 calc R U
C15 C 0.5926(8) 0.7819(6) 0.76038(18) 0.0369(17) Uani 1 1 d . .
C18 C 0.6595(8) 0.7088(7) 0.82087(19) 0.046(2) Uani 1 1 d . .
C12 C 0.7849(8) 0.7833(7) 0.70783(18) 0.048(2) Uani 1 1 d . .
H12 H 0.8648 0.7554 0.7240 0.057 Uiso 1 1 calc R U
C47 C 1.0573(8) 0.3542(6) 0.59701(19) 0.0359(16) Uani 1 1 d . .
C19 C 0.4004(8) 0.7927(7) 0.81053(18) 0.046(2) Uani 1 1 d . .
C25 C 0.2440(9) 0.8174(7) 0.8292(2) 0.051(2) Uani 1 1 d . .
C20 C 0.7596(8) 0.6517(8) 0.84975(18) 0.050(2) Uani 1 1 d . .
C17 C 0.4365(8) 0.8154(7) 0.77419(18) 0.046(2) Uani 1 1 d . .
H17 H 0.3584 0.8528 0.7585 0.055 Uiso 1 1 calc R U
F13 F 0.0164(8) 0.8231(10) 0.9751(2) 0.168(5) Uani 1 1 d . .
C11 C 0.5601(8) 0.8665(7) 0.65998(19) 0.046(2) Uani 1 1 d . .
H11 H 0.4808 0.8948 0.6437 0.055 Uiso 1 1 calc R U
C54 C 0.3835(9) 0.2794(6) 0.5202(2) 0.0399(17) Uani 1 1 d . .
C13 C 0.5226(8) 0.8487(8) 0.69642(19) 0.057(3) Uani 1 1 d . .
H13 H 0.4166 0.8666 0.7049 0.068 Uiso 1 1 calc R U
F14 F -0.0846(8) 0.7422(10) 1.02483(18) 0.157(4) Uani 1 1 d . .
C40 C 0.3655(9) 0.5072(9) 0.9218(2) 0.062(3) Uani 1 1 d . .
C34 C 0.4350(10) 0.8584(9) 0.9387(2) 0.064(3) Uani 1 1 d . .
C28 C -0.0332(9) 0.8582(9) 0.8679(2) 0.065(3) Uani 1 1 d . .
H28 H -0.1293 0.8710 0.8818 0.078 Uiso 1 1 calc R U
C29 C 0.1003(9) 0.8051(8) 0.8844(2) 0.058(2) Uani 1 1 d . .
H29 H 0.0946 0.7816 0.9096 0.070 Uiso 1 1 calc R U
C24 C 0.7746(9) 0.5965(9) 0.9115(2) 0.063(3) Uani 1 1 d . .
H24 H 0.7267 0.5939 0.9352 0.076 Uiso 1 1 calc R U
C30 C 0.5232(10) 0.9431(9) 0.8835(2) 0.062(3) Uani 1 1 d . .
H30 H 0.5523 0.9407 0.8587 0.074 Uiso 1 1 calc R U
C44 C 0.4259(10) 0.4882(9) 0.8612(3) 0.065(3) Uani 1 1 d . .
H44 H 0.4587 0.5190 0.8378 0.078 Uiso 1 1 calc R U
C41 C 0.3329(11) 0.3974(11) 0.9280(3) 0.079(3) Uani 1 1 d . .
H41 H 0.3000 0.3667 0.9513 0.094 Uiso 1 1 calc R U
C23 C 0.9282(10) 0.5494(9) 0.9068(2) 0.068(3) Uani 1 1 d . .
H23 H 0.9852 0.5144 0.9269 0.082 Uiso 1 1 calc R U
C22 C 0.9986(9) 0.5530(10) 0.8732(2) 0.076(3) Uani 1 1 d . .
H22 H 1.1054 0.5207 0.8697 0.091 Uiso 1 1 calc R U
C21 C 0.9148(9) 0.6037(8) 0.8439(2) 0.060(3) Uani 1 1 d . .
H21 H 0.9627 0.6057 0.8202 0.072 Uiso 1 1 calc R U
C48 C 1.1300(10) 0.2388(6) 0.6001(2) 0.054(2) Uani 1 1 d . .
H48A H 1.2239 0.2274 0.6135 0.081 Uiso 1 1 calc R U
H48B H 1.1585 0.2171 0.5760 0.081 Uiso 1 1 calc R U
H48C H 1.0571 0.1935 0.6128 0.081 Uiso 1 1 calc R U
C26 C 0.1124(9) 0.8715(8) 0.8118(2) 0.064(3) Uani 1 1 d . .
H26 H 0.1188 0.8940 0.7866 0.077 Uiso 1 1 calc R U
C35 C 0.3939(9) 0.7567(10) 0.9583(2) 0.068(3) Uani 1 1 d . .
C39 C 0.3545(9) 0.5771(10) 0.9491(2) 0.065(3) Uani 1 1 d . .
C27 C -0.0286(10) 0.8926(10) 0.8316(2) 0.078(3) Uani 1 1 d . .
H27 H -0.1201 0.9302 0.8203 0.093 Uiso 1 1 calc R U
C38 C 0.3094(10) 0.5552(10) 0.9859(2) 0.075(3) Uani 1 1 d . .
H38 H 0.2793 0.4865 0.9953 0.090 Uiso 1 1 calc R U
F9 F 0.4241(10) 0.3554(7) 0.6240(3) 0.162(4) Uani 1 1 d . .
C43 C 0.3968(11) 0.3820(10) 0.8662(3) 0.078(3) Uani 1 1 d . .
H43 H 0.4088 0.3397 0.8466 0.093 Uiso 1 1 calc R U
F10 F 0.7466(9) 0.2039(8) 0.6211(3) 0.172(5) Uani 1 1 d . .
C55 C 0.4975(11) 0.1794(7) 0.5207(3) 0.074(3) Uani 1 1 d . .
H55A H 0.5937 0.1910 0.5298 0.111 Uiso 1 1 calc R U
H55B H 0.5192 0.1592 0.4963 0.111 Uiso 1 1 calc R U
H55C H 0.4576 0.1195 0.5365 0.111 Uiso 1 1 calc R U
C33 C 0.4402(12) 0.9510(11) 0.9549(3) 0.075(3) Uani 1 1 d . .
H33 H 0.4102 0.9526 0.9797 0.090 Uiso 1 1 calc R U
F17 F -0.0716(18) 0.6717(8) 0.9770(4) 0.241(8) Uani 1 1 d . .
C36 C 0.3491(10) 0.7354(12) 0.9950(2) 0.080(4) Uani 1 1 d . .
H36 H 0.3462 0.7898 1.0106 0.096 Uiso 1 1 calc R U
C37 C 0.3094(10) 0.6340(12) 1.0080(2) 0.078(4) Uani 1 1 d . .
H37 H 0.2813 0.6183 1.0329 0.093 Uiso 1 1 calc R U
C32 C 0.4893(13) 1.0397(11) 0.9346(3) 0.086(4) Uani 1 1 d . .
H32 H 0.4938 1.1038 0.9452 0.103 Uiso 1 1 calc R U
C31 C 0.5326(13) 1.0361(10) 0.8983(3) 0.082(3) Uani 1 1 d . .
H31 H 0.5680 1.0971 0.8839 0.098 Uiso 1 1 calc R U
F16 F -0.2116(13) 0.9079(11) 0.9938(3) 0.214(7) Uani 1 1 d . .
C42 C 0.3495(11) 0.3383(10) 0.9003(3) 0.085(4) Uani 1 1 d . .
H42 H 0.3284 0.2651 0.9043 0.102 Uiso 1 1 calc R U
C52 C 0.6928(11) 0.5074(8) 0.7080(2) 0.059(2) Uani 1 1 d . .
H52A H 0.7606 0.5146 0.7265 0.089 Uiso 1 1 calc R U
H52B H 0.6812 0.4298 0.7094 0.089 Uiso 1 1 calc R U
H52C H 0.5903 0.5537 0.7118 0.089 Uiso 1 1 calc R U
F18 F -0.2999(11) 0.7547(14) 0.9959(3) 0.281(10) Uani 1 1 d . .
F8 F 0.5128(16) 0.1777(10) 0.6410(5) 0.242(7) Uani 1 1 d . .
F7 F 0.6491(15) 0.3759(10) 0.6156(6) 0.303(11) Uani 1 1 d . .
F12 F 0.555(2) 0.2512(18) 0.5917(4) 0.324(13) Uani 1 1 d . .
F11 F 0.629(3) 0.2977(15) 0.6616(4) 0.358(13) Uani 1 1 d . .
O1 O 1.3239(10) 0.6353(8) 0.7336(2) 0.104(3) Uani 1 1 d . .
O3 O 1.288(2) 0.4379(13) 0.7315(4) 0.204(6) Uiso 1 1 d . .
C53 C 1.049(2) 0.5582(18) 0.7562(5) 0.154(7) Uiso 1 1 d . .
S1 S 1.2255(4) 0.5794(4) 0.75739(8) 0.1041(12) Uani 1 1 d . .
O2 O 1.2487(13) 0.5626(16) 0.7931(2) 0.237(9) Uani 1 1 d . .
F20 F 1.0908(19) 0.6728(14) 0.7609(4) 0.246(6) Uiso 1 1 d . .
F21 F 1.116(3) 0.540(2) 0.7082(7) 0.358(11) Uiso 1 1 d . .
F19 F 1.130(5) 0.429(3) 0.7620(10) 0.53(2) Uiso 1 1 d . .

loop_
_atom_site_aniso_label
_atom_site_aniso_U_11
_atom_site_aniso_U_22
_atom_site_aniso_U_33
_atom_site_aniso_U_23
_atom_site_aniso_U_13
_atom_site_aniso_U_12
Ru1 0.0172(2) 0.0199(3) 0.0215(3) -0.00321(19) -0.00145(18) 0.00129(18)
Ru2 0.0267(3) 0.0970(6) 0.0222(3) 0.0035(3) 0.0043(2) 0.0127(3)
P1 0.0296(9) 0.0277(9) 0.0422(10) 0.0049(8) -0.0137(8) -0.0049(7)
P2 0.0756(18) 0.0351(12) 0.0816(18) -0.0123(12) 0.0131(14) -0.0056(12)
P3 0.0543(16) 0.127(3) 0.0462(14) -0.0045(15) 0.0077(12) -0.0107(16)
F6 0.032(2) 0.036(2) 0.065(3) -0.009(2) -0.017(2) 0.0053(18)
F1 0.056(3) 0.050(3) 0.046(3) 0.007(2) -0.001(2) -0.002(2)
F2 0.046(3) 0.031(2) 0.077(3) -0.010(2) -0.021(2) -0.0066(19)
F3 0.033(2) 0.053(3) 0.062(3) -0.003(2) -0.012(2) 0.002(2)
F5 0.055(3) 0.046(3) 0.071(3) -0.010(2) -0.026(2) -0.020(2)
N1 0.019(2) 0.026(3) 0.020(3) -0.009(2) -0.003(2) -0.002(2)
F4 0.064(3) 0.052(3) 0.049(3) 0.006(2) -0.004(2) -0.007(2)
N10 0.022(3) 0.032(3) 0.030(3) 0.003(2) -0.001(2) 0.002(2)
N12 0.029(3) 0.032(3) 0.030(3) -0.008(2) -0.004(2) -0.005(3)
N3 0.022(3) 0.028(3) 0.022(3) -0.001(2) -0.002(2) 0.002(2)
N11 0.023(3) 0.029(3) 0.027(3) -0.004(2) 0.004(2) -0.002(2)
N13 0.020(3) 0.027(3) 0.023(3) 0.000(2) -0.001(2) 0.003(2)
N2 0.017(2) 0.023(3) 0.018(2) -0.005(2) -0.0006(19) 0.005(2)
C1 0.023(3) 0.036(4) 0.022(3) -0.011(3) 0.001(3) -0.001(3)
N4 0.027(3) 0.083(5) 0.025(3) 0.001(3) 0.001(2) 0.007(3)
F15 0.068(4) 0.148(6) 0.055(3) 0.012(4) 0.006(3) 0.015(4)
C5 0.018(3) 0.028(3) 0.020(3) 0.001(2) -0.003(2) -0.003(2)
C6 0.019(3) 0.030(3) 0.021(3) -0.004(3) -0.004(2) -0.005(3)
N5 0.028(3) 0.087(5) 0.031(3) 0.001(3) 0.009(3) 0.015(3)
N6 0.034(3) 0.084(5) 0.025(3) 0.001(3) 0.000(3) 0.011(3)
C45 0.026(4) 0.028(3) 0.021(3) -0.004(3) 0.004(3) 0.002(3)
C9 0.028(3) 0.026(3) 0.019(3) -0.006(3) 0.000(3) 0.003(3)
C8 0.025(3) 0.019(3) 0.033(4) 0.001(3) -0.001(3) -0.002(3)
N7 0.029(3) 0.094(6) 0.029(3) 0.010(4) 0.006(3) 0.013(3)
N9 0.037(4) 0.102(6) 0.027(3) -0.002(4) 0.001(3) 0.012(4)
C50 0.031(4) 0.048(4) 0.042(4) -0.018(3) -0.002(3) -0.010(3)
C49 0.027(4) 0.028(3) 0.033(4) -0.013(3) 0.004(3) -0.004(3)
C7 0.022(3) 0.032(4) 0.025(3) 0.003(3) 0.000(3) 0.000(3)
C14 0.025(3) 0.052(4) 0.026(3) -0.010(3) -0.003(3) 0.005(3)
C3 0.030(4) 0.048(4) 0.020(3) -0.002(3) 0.000(3) -0.009(3)
C4 0.027(3) 0.039(4) 0.023(3) -0.002(3) -0.005(3) -0.006(3)
C10 0.024(4) 0.079(6) 0.031(4) -0.005(4) -0.001(3) 0.010(4)
C46 0.028(4) 0.043(4) 0.044(4) -0.006(3) -0.017(3) 0.002(3)
N14 0.050(4) 0.051(4) 0.060(5) -0.019(4) -0.007(3) 0.015(4)
C2 0.026(3) 0.044(4) 0.023(3) -0.011(3) 0.003(3) -0.004(3)
N8 0.027(4) 0.109(7) 0.031(4) 0.007(4) -0.004(3) 0.012(4)
C51 0.031(4) 0.037(4) 0.036(4) 0.005(3) 0.000(3) -0.001(3)
C16 0.024(4) 0.065(5) 0.026(4) -0.007(3) 0.003(3) 0.008(3)
C15 0.025(3) 0.051(4) 0.028(4) -0.008(3) 0.004(3) 0.008(3)
C18 0.022(4) 0.077(6) 0.030(4) -0.003(4) -0.002(3) 0.011(4)
C12 0.025(4) 0.086(6) 0.022(4) -0.003(4) -0.001(3) 0.011(4)
C47 0.030(4) 0.033(4) 0.043(4) -0.004(3) -0.006(3) -0.001(3)
C19 0.026(4) 0.074(6) 0.026(4) -0.005(4) 0.002(3) 0.014(4)
C25 0.034(4) 0.076(6) 0.030(4) -0.001(4) 0.009(3) 0.012(4)
C20 0.029(4) 0.094(7) 0.020(4) -0.002(4) 0.000(3) 0.003(4)
C17 0.030(4) 0.071(6) 0.026(4) -0.005(4) 0.001(3) 0.016(4)
F13 0.059(4) 0.284(13) 0.125(7) 0.066(7) -0.007(4) -0.012(6)
C11 0.024(4) 0.075(6) 0.031(4) -0.001(4) -0.005(3) 0.006(4)
C54 0.035(4) 0.041(4) 0.043(4) -0.007(3) 0.003(3) -0.005(4)
C13 0.023(4) 0.106(7) 0.027(4) 0.003(4) 0.004(3) 0.014(4)
F14 0.080(5) 0.330(13) 0.063(4) 0.031(6) -0.016(4) -0.081(7)
C40 0.028(4) 0.101(8) 0.038(5) 0.018(5) 0.000(3) 0.013(4)
C34 0.037(5) 0.107(8) 0.035(5) -0.020(5) -0.005(4) 0.027(5)
C28 0.031(4) 0.104(8) 0.046(5) 0.001(5) 0.011(4) 0.009(5)
C29 0.036(4) 0.088(7) 0.033(4) 0.004(4) 0.011(3) 0.016(4)
C24 0.035(4) 0.118(8) 0.027(4) 0.004(4) -0.001(3) 0.002(5)
C30 0.043(5) 0.094(8) 0.037(5) -0.010(5) -0.001(4) 0.019(5)
C44 0.034(5) 0.095(8) 0.049(5) 0.010(5) 0.002(4) 0.012(5)
C41 0.051(6) 0.105(9) 0.059(6) 0.027(6) -0.002(5) 0.012(6)
C23 0.039(5) 0.117(8) 0.032(4) 0.004(5) -0.008(4) 0.018(5)
C22 0.027(4) 0.141(10) 0.042(5) -0.002(5) -0.004(4) 0.020(5)
C21 0.034(4) 0.104(7) 0.028(4) 0.002(4) -0.001(3) 0.011(4)
C48 0.064(6) 0.027(4) 0.066(6) -0.011(4) -0.005(4) 0.009(4)
C26 0.038(4) 0.106(8) 0.028(4) 0.013(4) -0.001(3) 0.019(5)
C35 0.027(4) 0.135(10) 0.027(4) 0.001(5) -0.005(3) 0.011(5)
C39 0.024(4) 0.116(9) 0.035(5) 0.015(5) -0.002(3) 0.019(5)
C27 0.029(4) 0.131(9) 0.047(5) 0.010(5) 0.005(4) 0.029(5)
C38 0.038(5) 0.127(9) 0.036(5) 0.024(6) 0.000(4) 0.014(5)
F9 0.105(6) 0.092(6) 0.283(13) -0.060(7) 0.014(7) 0.014(5)
C43 0.054(6) 0.088(8) 0.072(7) 0.006(6) 0.005(5) 0.018(6)
F10 0.079(5) 0.142(8) 0.311(14) -0.109(9) -0.007(7) -0.003(5)
C55 0.053(6) 0.038(5) 0.111(8) 0.005(5) 0.030(5) 0.014(4)
C33 0.059(6) 0.110(9) 0.049(6) -0.023(6) -0.005(5) 0.015(6)
F17 0.348(18) 0.107(7) 0.273(14) -0.040(8) -0.243(14) 0.058(9)
C36 0.038(5) 0.156(12) 0.030(5) -0.008(6) 0.003(4) 0.013(6)
C37 0.035(5) 0.150(11) 0.030(5) 0.011(6) 0.004(4) 0.007(6)
C32 0.077(8) 0.106(9) 0.063(7) -0.030(7) -0.020(6) 0.033(7)
C31 0.074(7) 0.091(8) 0.067(7) -0.016(6) -0.006(5) 0.023(6)
F16 0.154(9) 0.278(14) 0.187(10) -0.144(10) -0.054(8) 0.120(10)
C42 0.050(6) 0.087(8) 0.095(9) 0.028(7) 0.002(6) 0.013(5)
C52 0.058(6) 0.077(6) 0.041(5) -0.003(4) 0.009(4) -0.016(5)
F18 0.123(7) 0.49(2) 0.200(10) 0.263(13) -0.108(7) -0.179(11)
F8 0.215(13) 0.144(9) 0.35(2) 0.061(11) 0.044(12) -0.090(9)
F7 0.158(11) 0.140(10) 0.58(3) 0.143(15) -0.059(15) -0.083(8)
F12 0.296(19) 0.47(3) 0.167(12) -0.149(16) -0.119(13) 0.16(2)
F11 0.67(4) 0.269(18) 0.154(12) -0.138(13) -0.117(17) 0.00(2)
O1 0.104(6) 0.150(8) 0.074(5) -0.049(5) 0.048(5) -0.065(6)
S1 0.074(2) 0.157(3) 0.0658(19) -0.015(2) 0.0306(15) 0.000(2)
O2 0.111(8) 0.54(3) 0.045(5) 0.061(9) -0.038(5) -0.080(12)

loop_
_atom_type_symbol
_atom_type_description
_atom_type_scat_dispersion_real
_atom_type_scat_dispersion_imag
_atom_type_scat_source
C C 0.0033 0.0016 'International Tables Vol C Tables 4.2.6.8 and 6.1.1.4'
H H 0.0000 0.0000 'International Tables Vol C Tables 4.2.6.8 and 6.1.1.4'
N N 0.0061 0.0033 'International Tables Vol C Tables 4.2.6.8 and 6.1.1.4'
O O 0.0106 0.0060 'International Tables Vol C Tables 4.2.6.8 and 6.1.1.4'
F F 0.0171 0.0103 'International Tables Vol C Tables 4.2.6.8 and 6.1.1.4'
P P 0.1023 0.0942 'International Tables Vol C Tables 4.2.6.8 and 6.1.1.4'
S S 0.1246 0.1234 'International Tables Vol C Tables 4.2.6.8 and 6.1.1.4'
Ru Ru -1.2594 0.8363 'International Tables Vol C Tables 4.2.6.8 and 6.1.1.4'
Cl Cl 0.1484 0.1585 'International Tables Vol C Tables 4.2.6.8 and 6.1.1.4'

loop_
_geom_angle_atom_site_label_1
_geom_angle_atom_site_label_2
_geom_angle_atom_site_label_3
_geom_angle
C6 Ru1 N11 88.9(2)
C6 Ru1 N13 94.0(2)
N11 Ru1 N13 176.8(2)
C6 Ru1 N10 99.2(2)
N11 Ru1 N10 89.0(2)
N13 Ru1 N10 89.1(2)
C6 Ru1 N1 78.5(2)
N11 Ru1 N1 88.45(19)
N13 Ru1 N1 93.57(19)
N10 Ru1 N1 176.58(19)
C6 Ru1 N12 173.6(2)
N11 Ru1 N12 91.4(2)
N13 Ru1 N12 86.0(2)
N10 Ru1 N12 87.2(2)
N1 Ru1 N12 95.2(2)
N4 Ru2 N8 179.3(3)
N4 Ru2 N6 79.1(2)
N8 Ru2 N6 101.3(2)
N4 Ru2 N9 101.5(3)
N8 Ru2 N9 79.2(4)
N6 Ru2 N9 94.3(3)
N4 Ru2 N5 78.9(2)
N8 Ru2 N5 100.7(2)
N6 Ru2 N5 157.9(2)
N9 Ru2 N5 89.9(3)
N4 Ru2 N7 100.4(3)
N8 Ru2 N7 79.0(3)
N6 Ru2 N7 89.1(3)
N9 Ru2 N7 158.1(3)
N5 Ru2 N7 95.0(3)
F5 P1 F6 89.8(2)
F5 P1 F2 179.4(3)
F6 P1 F2 90.2(2)
F5 P1 F1 90.4(3)
F6 P1 F1 91.5(2)
F2 P1 F1 90.1(3)
F5 P1 F4 90.5(3)
F6 P1 F4 90.2(2)
F2 P1 F4 88.9(3)
F1 P1 F4 178.0(3)
F5 P1 F3 90.9(3)
F6 P1 F3 178.8(3)
F2 P1 F3 89.1(2)
F1 P1 F3 89.4(2)
F4 P1 F3 88.8(3)
F7 P2 F11 80.7(12)
F7 P2 F12 100.0(13)
F11 P2 F12 177.4(10)
F7 P2 F10 92.5(7)
F11 P2 F10 91.1(10)
F12 P2 F10 86.4(7)
F7 P2 F8 174.2(11)
F11 P2 F8 96.2(12)
F12 P2 F8 83.3(12)
F10 P2 F8 92.4(7)
F7 P2 F9 84.6(6)
F11 P2 F9 99.6(9)
F12 P2 F9 83.0(7)
F10 P2 F9 168.3(7)
F8 P2 F9 91.1(7)
F17 P3 F18 93.7(10)
F17 P3 F13 89.5(8)
F18 P3 F13 176.7(9)
F17 P3 F15 92.0(5)
F18 P3 F15 88.3(4)
F13 P3 F15 90.9(4)
F17 P3 F14 86.0(6)
F18 P3 F14 93.0(4)
F13 P3 F14 88.0(4)
F15 P3 F14 177.7(5)
F17 P3 F16 176.5(10)
F18 P3 F16 89.6(9)
F13 P3 F16 87.2(7)
F15 P3 F16 87.1(5)
F14 P3 F16 94.8(6)
C1 N1 C5 117.4(5)
C1 N1 Ru1 127.0(4)
C5 N1 Ru1 115.5(4)
C51 N10 Ru1 175.8(6)
C47 N12 Ru1 172.9(5)
C6 N3 C8 111.7(5)
C6 N3 C9 124.1(5)
C8 N3 C9 124.2(5)
C49 N11 Ru1 177.1(6)
C45 N13 Ru1 175.6(5)
C6 N2 C7 111.6(5)
C6 N2 C5 117.7(5)
C7 N2 C5 130.3(5)
N1 C1 C2 122.9(6)
N1 C1 H1 118.5
C2 C1 H1 118.5
C19 N4 C18 120.5(6)
C19 N4 Ru2 119.9(5)
C18 N4 Ru2 119.5(5)
N1 C5 C4 123.3(6)
N1 C5 N2 112.4(5)
C4 C5 N2 124.3(6)
N3 C6 N2 103.0(5)
N3 C6 Ru1 141.9(5)
N2 C6 Ru1 115.0(4)
C29 N5 C25 118.6(6)
C29 N5 Ru2 127.4(5)
C25 N5 Ru2 114.0(5)
C24 N6 C20 118.3(6)
C24 N6 Ru2 127.8(5)
C20 N6 Ru2 113.8(5)
N13 C45 C46 179.4(7)
C10 C9 C11 119.5(6)
C10 C9 N3 120.8(6)
C11 C9 N3 119.6(5)
C7 C8 N3 107.3(5)
C7 C8 H8 126.3
N3 C8 H8 126.3
C44 N7 C40 120.1(9)
C44 N7 Ru2 126.9(6)
C40 N7 Ru2 112.9(7)
C30 N9 C34 119.2(9)
C30 N9 Ru2 127.5(6)
C34 N9 Ru2 113.3(7)
C49 C50 H50A 109.5
C49 C50 H50B 109.5
H50A C50 H50B 109.5
C49 C50 H50C 109.5
H50A C50 H50C 109.5
H50B C50 H50C 109.5
N11 C49 C50 178.7(7)
C8 C7 N2 106.3(5)
C8 C7 H7 126.8
N2 C7 H7 126.8
C12 C14 C13 116.5(6)
C12 C14 C15 121.4(6)
C13 C14 C15 122.1(6)
C4 C3 C2 119.5(6)
C4 C3 H3 120.3
C2 C3 H3 120.3
C3 C4 C5 118.1(6)
C3 C4 H4 120.9
C5 C4 H4 120.9
C9 C10 C12 120.1(6)
C9 C10 H10 120.0
C12 C10 H10 120.0
C45 C46 H46A 109.5
C45 C46 H46B 109.5
H46A C46 H46B 109.5
C45 C46 H46C 109.5
H46A C46 H46C 109.5
H46B C46 H46C 109.5
C1 C2 C3 118.7(6)
C1 C2 H2 120.6
C3 C2 H2 120.6
C35 N8 C39 123.6(8)
C35 N8 Ru2 118.7(7)
C39 N8 Ru2 117.7(7)
N10 C51 C52 178.4(8)
C18 C16 C15 120.2(6)
C18 C16 H16 119.9
C15 C16 H16 119.9
C16 C15 C17 117.8(6)
C16 C15 C14 122.0(6)
C17 C15 C14 120.2(6)
N4 C18 C16 120.9(6)
N4 C18 C20 112.1(6)
C16 C18 C20 126.9(6)
C14 C12 C10 122.1(6)
C14 C12 H12 118.9
C10 C12 H12 118.9
N12 C47 C48 179.1(8)
N4 C19 C17 121.5(6)
N4 C19 C25 112.2(6)
C17 C19 C25 126.3(6)
N5 C25 C26 121.6(7)
N5 C25 C19 115.0(6)
C26 C25 C19 123.4(7)
N6 C20 C21 121.0(6)
N6 C20 C18 115.3(6)
C21 C20 C18 123.8(6)
C19 C17 C15 119.1(6)
C19 C17 H17 120.4
C15 C17 H17 120.4
C9 C11 C13 119.3(6)
C9 C11 H11 120.3
C13 C11 H11 120.3
N14 C54 C55 178.4(10)
C11 C13 C14 122.4(7)
C11 C13 H13 118.8
C14 C13 H13 118.8
N7 C40 C39 116.7(10)
N7 C40 C41 119.2(10)
C39 C40 C41 124.0(9)
N9 C34 C33 121.0(11)
N9 C34 C35 115.7(9)
C33 C34 C35 123.2(9)
C27 C28 C29 120.6(7)
C27 C28 H28 119.7
C29 C28 H28 119.7
N5 C29 C28 121.3(7)
N5 C29 H29 119.4
C28 C29 H29 119.4
N6 C24 C23 122.3(7)
N6 C24 H24 118.8
C23 C24 H24 118.8
N9 C30 C31 122.2(9)
N9 C30 H30 118.9
C31 C30 H30 118.9
N7 C44 C43 122.4(9)
N7 C44 H44 118.8
C43 C44 H44 118.8
C42 C41 C40 119.0(10)
C42 C41 H41 120.5
C40 C41 H41 120.5
C22 C23 C24 119.6(7)
C22 C23 H23 120.2
C24 C23 H23 120.2
C23 C22 C21 120.0(8)
C23 C22 H22 120.0
C21 C22 H22 120.0
C22 C21 C20 118.9(7)
C22 C21 H21 120.6
C20 C21 H21 120.6
C47 C48 H48A 109.5
C47 C48 H48B 109.5
H48A C48 H48B 109.5
C47 C48 H48C 109.5
H48A C48 H48C 109.5
H48B C48 H48C 109.5
C27 C26 C25 119.3(7)
C27 C26 H26 120.4
C25 C26 H26 120.4
N8 C35 C36 118.9(11)
N8 C35 C34 113.0(8)
C36 C35 C34 128.0(11)
N8 C39 C38 117.7(11)
N8 C39 C40 113.6(8)
C38 C39 C40 128.6(11)
C28 C27 C26 118.6(8)
C28 C27 H27 120.7
C26 C27 H27 120.7
C37 C38 C39 119.3(11)
C37 C38 H38 120.3
C39 C38 H38 120.3
C44 C43 C42 118.1(12)
C44 C43 H43 120.9
C42 C43 H43 120.9
C54 C55 H55A 109.5
C54 C55 H55B 109.5
H55A C55 H55B 109.5
C54 C55 H55C 109.5
H55A C55 H55C 109.5
H55B C55 H55C 109.5
C32 C33 C34 118.8(10)
C32 C33 H33 120.6
C34 C33 H33 120.6
C37 C36 C35 118.6(11)
C37 C36 H36 120.7
C35 C36 H36 120.7
C38 C37 C36 121.8(9)
C38 C37 H37 119.1
C36 C37 H37 119.1
C33 C32 C31 119.9(12)
C33 C32 H32 120.0
C31 C32 H32 120.0
C30 C31 C32 118.8(12)
C30 C31 H31 120.6
C32 C31 H31 120.6
C41 C42 C43 121.2(12)
C41 C42 H42 119.4
C43 C42 H42 119.4
C51 C52 H52A 109.5
C51 C52 H52B 109.5
H52A C52 H52B 109.5
C51 C52 H52C 109.5
H52A C52 H52C 109.5
H52B C52 H52C 109.5
F19 O3 S1 68.5(14)
F20 C53 F19 138(2)
F20 C53 S1 55.8(9)
F19 C53 S1 83.9(18)
F20 C53 F21 103.9(15)
F19 C53 F21 80.8(17)
S1 C53 F21 82.2(12)
O2 S1 O1 119.5(8)
O2 S1 F20 93.7(9)
O1 S1 F20 99.1(8)
O2 S1 C53 103.3(9)
O1 S1 C53 134.2(9)
F20 S1 C53 60.3(9)
O2 S1 O3 114.8(10)
O1 S1 O3 91.6(6)
F20 S1 O3 139.3(8)
C53 S1 O3 84.3(9)
O2 S1 F19 91.0(12)
O1 S1 F19 138.3(11)
F20 S1 F19 107.0(12)
C53 S1 F19 47.8(11)
O3 S1 F19 47.9(10)
S1 F20 C53 63.9(10)
C53 F19 O3 97(2)
C53 F19 S1 48.2(13)
O3 F19 S1 63.6(14)

loop_
_geom_bond_atom_site_label_1
_geom_bond_atom_site_label_2
_geom_bond_distance
Ru1 C6 1.975(6)
Ru1 N11 2.020(6)
Ru1 N13 2.025(5)
Ru1 N10 2.039(5)
Ru1 N1 2.077(5)
Ru1 N12 2.096(5)
Ru2 N4 1.967(6)
Ru2 N8 1.981(7)
Ru2 N6 2.064(6)
Ru2 N9 2.072(9)
Ru2 N5 2.075(6)
Ru2 N7 2.078(9)
P1 F5 1.581(4)
P1 F6 1.588(4)
P1 F2 1.592(4)
P1 F1 1.595(5)
P1 F4 1.612(5)
P1 F3 1.614(4)
P2 F7 1.427(10)
P2 F11 1.462(12)
P2 F12 1.468(12)
P2 F10 1.514(8)
P2 F8 1.514(10)
P2 F9 1.583(8)
P3 F17 1.489(10)
P3 F18 1.491(8)
P3 F13 1.567(9)
P3 F15 1.583(6)
P3 F14 1.586(7)
P3 F16 1.593(11)
N1 C1 1.328(7)
N1 C5 1.362(7)
N10 C51 1.131(8)
N12 C47 1.168(8)
N3 C6 1.356(8)
N3 C8 1.401(8)
N3 C9 1.429(8)
N11 C49 1.134(8)
N13 C45 1.135(8)
N2 C6 1.386(7)
N2 C7 1.395(8)
N2 C5 1.399(7)
C1 C2 1.384(9)
C1 H1 0.9500
N4 C19 1.350(9)
N4 C18 1.356(9)
C5 C4 1.378(8)
N5 C29 1.348(9)
N5 C25 1.366(9)
N6 C24 1.353(9)
N6 C20 1.368(9)
C45 C46 1.447(9)
C9 C10 1.363(9)
C9 C11 1.377(9)
C8 C7 1.336(9)
C8 H8 0.9500
N7 C44 1.331(12)
N7 C40 1.358(10)
N9 C30 1.326(12)
N9 C34 1.370(10)
C50 C49 1.443(9)
C50 H50A 0.9800
C50 H50B 0.9800
C50 H50C 0.9800
C7 H7 0.9500
C14 C12 1.359(9)
C14 C13 1.395(9)
C14 C15 1.486(9)
C3 C4 1.374(9)
C3 C2 1.389(9)
C3 H3 0.9500
C4 H4 0.9500
C10 C12 1.394(10)
C10 H10 0.9500
C46 H46A 0.9800
C46 H46B 0.9800
C46 H46C 0.9800
N14 C54 1.125(9)
C2 H2 0.9500
N8 C35 1.352(13)
N8 C39 1.366(13)
C51 C52 1.445(10)
C16 C18 1.377(10)
C16 C15 1.400(9)
C16 H16 0.9500
C15 C17 1.425(9)
C18 C20 1.471(10)
C12 H12 0.9500
C47 C48 1.443(10)
C19 C17 1.378(10)
C19 C25 1.481(10)
C25 C26 1.385(10)
C20 C21 1.387(10)
C17 H17 0.9500
C11 C13 1.378(10)
C11 H11 0.9500
C54 C55 1.434(10)
C13 H13 0.9500
C40 C39 1.423(14)
C40 C41 1.426(15)
C34 C33 1.386(15)
C34 C35 1.459(15)
C28 C27 1.371(12)
C28 C29 1.380(11)
C28 H28 0.9500
C29 H29 0.9500
C24 C23 1.367(11)
C24 H24 0.9500
C30 C31 1.369(15)
C30 H30 0.9500
C44 C43 1.374(15)
C44 H44 0.9500
C41 C42 1.339(16)
C41 H41 0.9500
C23 C22 1.356(11)
C23 H23 0.9500
C22 C21 1.385(11)
C22 H22 0.9500
C21 H21 0.9500
C48 H48A 0.9800
C48 H48B 0.9800
C48 H48C 0.9800
C26 C27 1.385(11)
C26 H26 0.9500
C35 C36 1.403(12)
C39 C38 1.410(12)
C27 H27 0.9500
C38 C37 1.372(16)
C38 H38 0.9500
C43 C42 1.382(14)
C43 H43 0.9500
C55 H55A 0.9800
C55 H55B 0.9800
C55 H55C 0.9800
C33 C32 1.363(16)
C33 H33 0.9500
C36 C37 1.380(16)
C36 H36 0.9500
C37 H37 0.9500
C32 C31 1.391(14)
C32 H32 0.9500
C31 H31 0.9500
C42 H42 0.9500
C52 H52A 0.9800
C52 H52B 0.9800
C52 H52C 0.9800
O1 S1 1.392(8)
O3 F19 1.73(4)
O3 S1 2.087(16)
C53 F20 1.57(2)
C53 F19 1.62(4)
C53 S1 1.63(2)
C53 F21 1.88(3)
S1 O2 1.358(9)
S1 F20 1.498(16)
S1 F19 2.17(4)

loop_
_platon_squeeze_void_nr
_platon_squeeze_void_average_x
_platon_squeeze_void_average_y
_platon_squeeze_void_average_z
_platon_squeeze_void_volume
_platon_squeeze_void_count_electrons
_platon_squeeze_void_content
1 -0.029 0.835 0.211 512 88 ' '
2 -0.088 0.165 0.789 512 88 ' '
